data_4022651
loop_
_publ_author_name
'LeRoy W. Haynes'
'Virginia B. Pett'

_publ_contact_author_address
;The College of Wooster
Department of Chemistry
943 College Mall
Wooster, OH 44691
;
_publ_contact_author_email haynes@wooster.edu
_publ_contact_author_fax 330-263-2386
_publ_contact_author_name 'LeRoy W. Haynes'
_publ_contact_author_phone 330-263-2012
_publ_section_title
;
 Structures of the Intermediates Formed in the Ring-Opening
 Reaction of 2-Chloro-3-nitropyridine
;
_journal_name_full 'Journal of Organic Chemistry'
_journal_page_first 633
_journal_page_last 635
_journal_paper_doi 10.1021/jo062003l
_journal_volume 72
_journal_year 2007
_chemical_compound_source
;
Isolated by Reinheimer et al. from the reaction of 
2-chloro-3-nitropyridine and two equivalents of 
hydroxide
;
_chemical_formula_moiety 'Na 1+, C5 H3 N2 O3 1-, H2 O1'
_chemical_formula_sum 'C5 H5 N2 Na O4'
_chemical_formula_weight 180.10
_chemical_name_systematic '3-pentenenitrile, 2-nitro-5-oxo-, ion(-1), sodium'
_space_group_IT_number 2
_symmetry_cell_setting triclinic
_symmetry_Int_Tables_number 2
_symmetry_space_group_name_Hall '-P 1'
_symmetry_space_group_name_H-M 'P -1'
_atom_sites_solution_hydrogens geom
_atom_sites_solution_primary direct
_atom_sites_solution_secondary difmap
_audit_creation_method SHELXL-97
_cell_angle_alpha 109.196(4)
_cell_angle_beta 98.770(4)
_cell_angle_gamma 95.216(4)
_cell_formula_units_Z 2
_cell_length_a 3.5647(8)
_cell_length_b 10.192(2)
_cell_length_c 10.679(2)
_cell_measurement_reflns_used 1846
_cell_measurement_temperature 93(2)
_cell_measurement_theta_max 28.28
_cell_measurement_theta_min 2.40
_cell_volume 357.98(14)
_computing_cell_refinement 'Bruker SMART'
_computing_data_collection
;
Bruker SMART; SADABS V.2.03
(Bruker, 2001)
;
_computing_data_reduction 'Bruker SHELXTL'
_computing_molecular_graphics 'Bruker SHELXTL'
_computing_publication_material 'Bruker SHELXTL'
_computing_structure_refinement 'SHELXL-97 (Sheldrick, 1997)'
_computing_structure_solution 'SHELXS-97 (Sheldrick, 1990)'
_diffrn_ambient_pressure 100
_diffrn_ambient_temperature 93(2)
_diffrn_measured_fraction_theta_full 0.965
_diffrn_measured_fraction_theta_max 0.965
_diffrn_measurement_device_type 'CCD area detector'
_diffrn_measurement_method 'phi and omega scans'
_diffrn_radiation_monochromator graphite
_diffrn_radiation_probe x-ray
_diffrn_radiation_type MoK\a
_diffrn_radiation_wavelength 0.71073
_diffrn_reflns_av_R_equivalents 0.0303
_diffrn_reflns_av_sigmaI/netI 0.0533
_diffrn_reflns_limit_h_max 4
_diffrn_reflns_limit_h_min -4
_diffrn_reflns_limit_k_max 13
_diffrn_reflns_limit_k_min -12
_diffrn_reflns_limit_l_max 14
_diffrn_reflns_limit_l_min -13
_diffrn_reflns_number 3150
_diffrn_reflns_theta_full 28.32
_diffrn_reflns_theta_max 28.32
_diffrn_reflns_theta_min 2.06
_diffrn_source 'fine-focus sealed tube'
_diffrn_source_type 'Bruker SMART area detector diffractometer'
_diffrn_standards_decay_% -0.38
_diffrn_standards_interval_count 0
_diffrn_standards_interval_time 0
_diffrn_standards_number 0
_exptl_absorpt_coefficient_mu 0.193
_exptl_absorpt_correction_T_max 0.970297
_exptl_absorpt_correction_T_min 0.678739
_exptl_absorpt_correction_type multi-scan
_exptl_absorpt_process_details
;
SADABS V.2.03
(Bruker, 2001)
;
_exptl_crystal_colour yellow
_exptl_crystal_density_diffrn 1.671
_exptl_crystal_density_method 'not measured'
_exptl_crystal_description plate
_exptl_crystal_F_000 184
_exptl_crystal_recrystallization_method 'Vapor diffusion of petroleum ether into acetone solution of compound'
_exptl_crystal_size_max 0.24
_exptl_crystal_size_mid 0.12
_exptl_crystal_size_min 0.01
_refine_diff_density_max 0.351
_refine_diff_density_min -0.351
_refine_diff_density_rms 0.079
_refine_ls_extinction_method none
_refine_ls_goodness_of_fit_ref 1.074
_refine_ls_hydrogen_treatment mixed
_refine_ls_matrix_type full
_refine_ls_number_parameters 124
_refine_ls_number_reflns 1726
_refine_ls_number_restraints 0
_refine_ls_restrained_S_all 1.074
_refine_ls_R_factor_all 0.0800
_refine_ls_R_factor_gt 0.0528
_refine_ls_shift/su_max 0.000
_refine_ls_shift/su_mean 0.000
_refine_ls_structure_factor_coef Fsqd
_refine_ls_weighting_details 'calc w=1/[\s^2^(Fo^2^)+(0.0703P)^2^+0.1324P] where P=(Fo^2^+2Fc^2^)/3'
_refine_ls_weighting_scheme calc
_refine_ls_wR_factor_gt 0.1243
_refine_ls_wR_factor_ref 0.1357
_reflns_number_gt 1263
_reflns_number_total 1726
_reflns_threshold_expression >2sigma(I)
_cod_data_source_file jo062003lsi20060928_034007.cif
_cod_data_source_block vbp01m
_cod_database_code 4022651

loop_
_symmetry_equiv_pos_as_xyz
'x, y, z'
'-x, -y, -z'

loop_
_atom_site_label
_atom_site_type_symbol
_atom_site_fract_x
_atom_site_fract_y
_atom_site_fract_z
_atom_site_U_iso_or_equiv
_atom_site_adp_type
_atom_site_occupancy
_atom_site_symmetry_multiplicity
_atom_site_calc_flag
N1 N 0.2550(6) 0.6387(2) 0.7036(2) 0.0163(5) Uani 1 1 d
C1 C 0.3925(7) 0.7190(2) 0.6630(2) 0.0121(5) Uani 1 1 d
C2 C 0.5615(7) 0.8186(2) 0.6135(2) 0.0119(5) Uani 1 1 d
N2 N 0.7406(6) 0.9435(2) 0.7119(2) 0.0132(4) Uani 1 1 d
O2B O 0.9085(5) 1.03800(18) 0.68141(18) 0.0186(4) Uani 1 1 d
O2A O 0.7297(6) 0.96090(19) 0.83400(17) 0.0195(4) Uani 1 1 d
C3 C 0.5674(7) 0.7936(2) 0.4761(2) 0.0113(5) Uani 1 1 d
H3 H 0.697(8) 0.871(3) 0.461(3) 0.014 Uiso 1 1 d
C4 C 0.4065(7) 0.6736(3) 0.3714(2) 0.0130(5) Uani 1 1 d
H4 H 0.272(8) 0.598(3) 0.388(3) 0.016 Uiso 1 1 d
O5 O 0.3064(5) 0.56725(17) 0.13302(17) 0.0144(4) Uani 1 1 d
C5 C 0.4392(7) 0.6692(2) 0.2391(2) 0.0122(5) Uani 1 1 d
H5 H 0.583(8) 0.757(3) 0.234(3) 0.015 Uiso 1 1 d
Na1 Na 0.2437(3) 0.61108(10) 0.92366(9) 0.0139(3) Uani 1 1 d
O1W O -0.1806(5) 0.77795(19) 0.98655(19) 0.0155(4) Uani 1 1 d
H1W H -0.223(9) 0.820(3) 0.928(3) 0.019 Uiso 1 1 d
H2W H -0.074(9) 0.844(3) 1.057(3) 0.019 Uiso 1 1 d

loop_
_atom_site_aniso_label
_atom_site_aniso_U_11
_atom_site_aniso_U_22
_atom_site_aniso_U_33
_atom_site_aniso_U_23
_atom_site_aniso_U_13
_atom_site_aniso_U_12
N1 0.0174(11) 0.0156(10) 0.0147(11) 0.0047(9) 0.0028(9) -0.0009(8)
C1 0.0123(11) 0.0130(11) 0.0090(11) 0.0015(9) 0.0013(9) 0.0017(9)
C2 0.0125(12) 0.0099(10) 0.0120(12) 0.0025(9) 0.0029(9) -0.0005(9)
N2 0.0135(10) 0.0116(10) 0.0137(11) 0.0035(8) 0.0020(8) 0.0021(8)
O2B 0.0195(9) 0.0123(8) 0.0226(10) 0.0068(7) 0.0020(8) -0.0039(7)
O2A 0.0279(10) 0.0160(9) 0.0100(9) 0.0009(7) 0.0005(8) -0.0004(8)
C3 0.0094(11) 0.0122(11) 0.0154(12) 0.0076(10) 0.0046(9) 0.0022(9)
C4 0.0132(12) 0.0124(11) 0.0132(12) 0.0049(9) 0.0019(9) 0.0008(9)
O5 0.0158(9) 0.0138(8) 0.0118(9) 0.0024(7) 0.0031(7) 0.0002(7)
C5 0.0089(11) 0.0129(11) 0.0153(12) 0.0053(10) 0.0030(9) 0.0003(9)
Na1 0.0143(5) 0.0140(5) 0.0131(5) 0.0045(4) 0.0041(4) 0.0000(4)
O1W 0.0181(9) 0.0120(8) 0.0123(9) 0.0011(7) -0.0006(7) 0.0000(7)

loop_
_atom_type_symbol
_atom_type_description
_atom_type_scat_dispersion_real
_atom_type_scat_dispersion_imag
_atom_type_scat_source
C C 0.0033 0.0016 'International Tables Vol C Tables 4.2.6.8 and 6.1.1.4'
H H 0.0000 0.0000 'International Tables Vol C Tables 4.2.6.8 and 6.1.1.4'
N N 0.0061 0.0033 'International Tables Vol C Tables 4.2.6.8 and 6.1.1.4'
O O 0.0106 0.0060 'International Tables Vol C Tables 4.2.6.8 and 6.1.1.4'
Na Na 0.0362 0.0249 'International Tables Vol C Tables 4.2.6.8 and 6.1.1.4'

loop_
_geom_angle_atom_site_label_1
_geom_angle_atom_site_label_2
_geom_angle_atom_site_label_3
_geom_angle
_geom_angle_site_symmetry_1
_geom_angle_site_symmetry_3
_geom_angle_publ_flag
C1 N1 Na1 137.96(19) . . ?
N1 C1 C2 179.7(3) . . ?
N2 C2 C3 120.97(19) . . y
N2 C2 C1 114.7(2) . . y
C3 C2 C1 124.2(2) . . y
O2B N2 O2A 120.42(19) . . y
O2B N2 C2 120.8(2) . . y
O2A N2 C2 118.74(18) . . y
C4 C3 C2 125.8(2) . . y
C4 C3 H3 121.3(16) . . ?
C2 C3 H3 112.9(16) . . ?
C3 C4 C5 117.4(2) . . y
C3 C4 H4 120.2(17) . . ?
C5 C4 H4 122.4(17) . . ?
C5 O5 Na1 117.29(14) . 1_554 ?
C5 O5 Na1 131.05(15) . 2_566 ?
Na1 O5 Na1 99.11(7) 1_554 2_566 ?
C5 O5 Na1 113.17(15) . 2_666 ?
Na1 O5 Na1 96.08(6) 1_554 2_666 ?
Na1 O5 Na1 92.75(7) 2_566 2_666 ?
O5 C5 C4 125.1(2) . . y
O5 C5 H5 119.6(16) . . ?
C4 C5 H5 115.3(16) . . ?
O1W Na1 O1W 96.54(8) . 1_655 ?
O1W Na1 O5 93.52(7) . 1_556 ?
O1W Na1 O5 96.23(7) 1_655 1_556 ?
O1W Na1 O5 86.76(7) . 2_566 ?
O1W Na1 O5 175.77(7) 1_655 2_566 ?
O5 Na1 O5 80.89(7) 1_556 2_566 ?
O1W Na1 N1 94.13(8) . . ?
O1W Na1 N1 81.16(7) 1_655 . ?
O5 Na1 N1 172.15(8) 1_556 . ?
O5 Na1 N1 101.28(7) 2_566 . ?
O1W Na1 O5 177.45(7) . 2_666 ?
O1W Na1 O5 83.83(7) 1_655 2_666 ?
O5 Na1 O5 83.92(6) 1_556 2_666 ?
O5 Na1 O5 92.75(7) 2_566 2_666 ?
N1 Na1 O5 88.42(7) . 2_666 ?
O1W Na1 Na1 41.93(5) . 1_455 ?
O1W Na1 Na1 138.47(5) 1_655 1_455 ?
O5 Na1 Na1 88.17(5) 1_556 1_455 ?
O5 Na1 Na1 44.89(5) 2_566 1_455 ?
N1 Na1 Na1 98.71(6) . 1_455 ?
O5 Na1 Na1 137.64(4) 2_666 1_455 ?
O1W Na1 Na1 138.07(5) . 1_655 ?
O1W Na1 Na1 41.53(5) 1_655 1_655 ?
O5 Na1 Na1 91.83(5) 1_556 1_655 ?
O5 Na1 Na1 135.11(5) 2_566 1_655 ?
N1 Na1 Na1 81.29(6) . 1_655 ?
O5 Na1 Na1 42.36(4) 2_666 1_655 ?
Na1 Na1 Na1 180.00(3) 1_455 1_655 ?
O1W Na1 Na1 90.18(6) . 2_567 ?
O1W Na1 Na1 136.62(7) 1_655 2_567 ?
O5 Na1 Na1 40.47(4) 1_556 2_567 ?
O5 Na1 Na1 40.42(4) 2_566 2_567 ?
N1 Na1 Na1 141.18(7) . 2_567 ?
O5 Na1 Na1 87.82(5) 2_666 2_567 ?
Na1 Na1 Na1 60.87(3) 1_455 2_567 ?
Na1 Na1 Na1 119.13(3) 1_655 2_567 ?
O1W Na1 Na1 136.70(6) . 2_667 ?
O1W Na1 Na1 89.85(6) 1_655 2_667 ?
O5 Na1 Na1 43.18(5) 1_556 2_667 ?
O5 Na1 Na1 85.94(5) 2_566 2_667 ?
N1 Na1 Na1 129.14(7) . 2_667 ?
O5 Na1 Na1 40.74(4) 2_666 2_667 ?
Na1 Na1 Na1 119.18(3) 1_455 2_667 ?
Na1 Na1 Na1 60.82(3) 1_655 2_667 ?
Na1 Na1 Na1 58.30(3) 2_567 2_667 ?
Na1 O1W Na1 96.54(8) . 1_455 ?
Na1 O1W H1W 111(2) . . ?
Na1 O1W H1W 101(2) 1_455 . ?
Na1 O1W H2W 110(2) . . ?
Na1 O1W H2W 134(2) 1_455 . ?
H1W O1W H2W 103(3) . . ?

loop_
_geom_bond_atom_site_label_1
_geom_bond_atom_site_label_2
_geom_bond_distance
_geom_bond_site_symmetry_2
_geom_bond_publ_flag
N1 C1 1.150(3) . y
N1 Na1 2.463(2) . y
C1 C2 1.418(3) . y
C2 N2 1.378(3) . y
C2 C3 1.408(3) . y
N2 O2B 1.246(2) . y
N2 O2A 1.264(3) . y
C3 C4 1.361(3) . y
C3 H3 0.95(3) . ?
C4 C5 1.421(3) . y
C4 H4 0.95(3) . ?
O5 C5 1.249(3) . y
O5 Na1 2.4022(19) 1_554 y
O5 Na1 2.4047(19) 2_566 y
O5 Na1 2.519(2) 2_666 y
C5 H5 1.01(3) . ?
Na1 O1W 2.379(2) . y
Na1 O1W 2.398(2) 1_655 ?
Na1 O5 2.4022(19) 1_556 ?
Na1 O5 2.4047(19) 2_566 ?
Na1 O5 2.519(2) 2_666 ?
Na1 Na1 3.5647(8) 1_455 ?
Na1 Na1 3.5647(8) 1_655 ?
Na1 Na1 3.6581(18) 2_567 ?
Na1 Na1 3.660(2) 2_667 ?
O1W Na1 2.398(2) 1_455 ?
O1W H1W 0.86(3) . ?
O1W H2W 0.84(3) . ?

loop_
_geom_hbond_atom_site_label_D
_geom_hbond_atom_site_label_H
_geom_hbond_atom_site_label_A
_geom_hbond_distance_DH
_geom_hbond_distance_HA
_geom_hbond_distance_DA
_geom_hbond_angle_DHA
_geom_hbond_site_symmetry_A
_geom_hbond_publ_flag
O1W H1W O2A 0.86(3) 2.02(3) 2.860(2) 165(3) 1_455 yes
O1W H2W O2B 0.84(3) 2.60(3) 3.358(3) 152(3) 2_677 yes
O1W H2W O2A 0.84(3) 2.10(3) 2.876(3) 154(3) 2_677 yes

loop_
_geom_torsion_atom_site_label_1
_geom_torsion_atom_site_label_2
_geom_torsion_atom_site_label_3
_geom_torsion_atom_site_label_4
_geom_torsion
_geom_torsion_site_symmetry_1
_geom_torsion_site_symmetry_4
_geom_torsion_publ_flag
Na1 N1 C1 C2 -46(59) . . ?
N1 C1 C2 N2 37(59) . . ?
N1 C1 C2 C3 -146(59) . . ?
C3 C2 N2 O2B 0.8(4) . . y
C1 C2 N2 O2B 178.1(2) . . y
C3 C2 N2 O2A -179.6(2) . . y
C1 C2 N2 O2A -2.3(3) . . y
N2 C2 C3 C4 178.8(2) . . y
C1 C2 C3 C4 1.8(4) . . y
C2 C3 C4 C5 179.2(2) . . y
Na1 O5 C5 C4 162.83(19) 1_554 . y
Na1 O5 C5 C4 29.6(4) 2_566 . ?
Na1 O5 C5 C4 -86.7(3) 2_666 . ?
C3 C4 C5 O5 -179.8(2) . . y
C1 N1 Na1 O1W 75.6(3) . . ?
C1 N1 Na1 O1W -20.4(3) . 1_655 ?
C1 N1 Na1 O5 -91.5(6) . 1_556 ?
C1 N1 Na1 O5 163.1(3) . 2_566 ?
C1 N1 Na1 O5 -104.4(3) . 2_666 ?
C1 N1 Na1 Na1 117.6(3) . 1_455 ?
C1 N1 Na1 Na1 -62.4(3) . 1_655 ?
C1 N1 Na1 Na1 171.1(3) . 2_567 ?
C1 N1 Na1 Na1 -102.9(3) . 2_667 ?
O1W Na1 O1W Na1 180.0 1_655 1_455 ?
O5 Na1 O1W Na1 -83.31(7) 1_556 1_455 ?
O5 Na1 O1W Na1 -2.65(7) 2_566 1_455 ?
N1 Na1 O1W Na1 98.44(7) . 1_455 ?
O5 Na1 O1W Na1 -81.7(17) 2_666 1_455 ?
Na1 Na1 O1W Na1 180.0 1_655 1_455 ?
Na1 Na1 O1W Na1 -42.95(7) 2_567 1_455 ?
Na1 Na1 O1W Na1 -83.24(11) 2_667 1_455 ?
